data_7229160
loop_
_publ_author_name
'Koch, Elizabeth S.'
'McKenna, Kelly A.'
'Kim, Hyo Jung'
'Young, Victor G.'
'Swift, Jennifer A.'

_publ_section_title
;
 Thymine cocrystals based on DNA-inspired binding motifs
;
_journal_name_full CrystEngComm
_journal_paper_doi 10.1039/C7CE01347G
_journal_year 2017
_chemical_formula_moiety 'C5 H6 N2 O2, C4 H7 N5, O H2'
_chemical_formula_sum 'C9 H15 N7 O3'
_chemical_formula_weight 269.28
_chemical_name_common Thymine:2,4,6-triaminopyrimidine
_chemical_name_systematic T:246TAPM
_space_group_crystal_system triclinic
_space_group_IT_number 2
_space_group_name_Hall '-P 1'
_space_group_name_H-M_alt 'P -1'
_symmetry_space_group_name_Hall '-P 1'
_symmetry_space_group_name_H-M 'P -1'
_atom_sites_solution_hydrogens mixed
_atom_sites_solution_primary direct
_atom_sites_solution_secondary difmap
_audit_creation_date 2016-01-27
_audit_creation_method
;
Olex2 1.2
(compiled 2015.09.30 svn.r3233 for OlexSys, GUI svn.r5103)
;
_audit_update_record
;
2016-09-12 deposited with the CCDC.
2017-09-05 downloaded from the CCDC.
;
_cell_angle_alpha 104.7164(14)
_cell_angle_beta 96.7763(13)
_cell_angle_gamma 90.5177(14)
_cell_formula_units_Z 4
_cell_length_a 6.7793(2)
_cell_length_b 12.3197(4)
_cell_length_c 14.8694(4)
_cell_measurement_reflns_used 4566
_cell_measurement_temperature 100(2)
_cell_measurement_theta_max 0.754
_cell_measurement_theta_min 0.829
_cell_volume 1191.76(6)
_computing_cell_refinement 'SAINT v8.34A (Bruker, 2013)'
_computing_data_reduction 'SAINT v8.34A (Bruker, 2013)'
_computing_molecular_graphics 'Olex2 (Dolomanov et al., 2009)'
_computing_publication_material 'Olex2 (Dolomanov et al., 2009)'
_computing_structure_refinement 'SHELXL-2014/6 (Sheldrick, 2014)'
_computing_structure_solution 'ShelXS (Sheldrick, 2008)'
_diffrn_ambient_temperature 100.15
_diffrn_measured_fraction_theta_full 0.952
_diffrn_measured_fraction_theta_max 0.933
_diffrn_measurement_device_type 'Bruker APEX-II CCD'
_diffrn_measurement_method '\f and \w scans'
_diffrn_radiation_type CuK\a
_diffrn_radiation_wavelength 1.54178
_diffrn_reflns_av_unetI/netI 0.0476
_diffrn_reflns_Laue_measured_fraction_full 0.952
_diffrn_reflns_Laue_measured_fraction_max 0.933
_diffrn_reflns_limit_h_max 7
_diffrn_reflns_limit_h_min -8
_diffrn_reflns_limit_k_max 14
_diffrn_reflns_limit_k_min -15
_diffrn_reflns_limit_l_max 18
_diffrn_reflns_limit_l_min 0
_diffrn_reflns_number 4424
_diffrn_reflns_point_group_measured_fraction_full 0.952
_diffrn_reflns_point_group_measured_fraction_max 0.933
_diffrn_reflns_theta_full 67.679
_diffrn_reflns_theta_max 72.715
_diffrn_reflns_theta_min 3.097
_diffrn_source 'fine-focus sealed tube'
_exptl_absorpt_coefficient_mu 0.987
_exptl_absorpt_correction_T_max 0.753622
_exptl_absorpt_correction_T_min 0.308952
_exptl_absorpt_correction_type multi-scan
_exptl_absorpt_process_details
;
 TWINABS-2012/1 (Bruker,2012) was used for absorption correction.
 
For component 1:
 wR2(int) was 0.1546 before and 0.0514 after correction.
 The Ratio of minimum to maximum transmission not present.
 The \l/2 correction factor is Not present
 
For component 2:
 wR2(int) was 0.1674 before and 0.0755 after correction.
 The Ratio of minimum to maximum transmission not present.
 The \l/2 correction factor is Not present
;
_exptl_crystal_colour colorless
_exptl_crystal_density_diffrn 1.501
_exptl_crystal_density_method 'not measured'
_exptl_crystal_description needle
_exptl_crystal_F_000 568
_exptl_crystal_size_max 0.63
_exptl_crystal_size_mid 0.28
_exptl_crystal_size_min 0.19
_refine_diff_density_max 0.360
_refine_diff_density_min -0.494
_refine_diff_density_rms 0.097
_refine_ls_extinction_method none
_refine_ls_goodness_of_fit_ref 1.066
_refine_ls_hydrogen_treatment mixed
_refine_ls_matrix_type full
_refine_ls_number_parameters 394
_refine_ls_number_reflns 4424
_refine_ls_number_restraints 0
_refine_ls_restrained_S_all 1.066
_refine_ls_R_factor_all 0.0569
_refine_ls_R_factor_gt 0.0556
_refine_ls_shift/su_max 0.000
_refine_ls_shift/su_mean 0.000
_refine_ls_structure_factor_coef Fsqd
_refine_ls_weighting_details 'w=1/[\s^2^(Fo^2^)+(0.1074P)^2^+0.4075P] where P=(Fo^2^+2Fc^2^)/3'
_refine_ls_weighting_scheme calc
_refine_ls_wR_factor_gt 0.1527
_refine_ls_wR_factor_ref 0.1546
_reflns_Friedel_coverage 0.000
_reflns_number_gt 4217
_reflns_number_total 4424
_reflns_threshold_expression 'I > 2\s(I)'
_cod_data_source_file c7ce01347g2.cif
_cod_data_source_block twin5c
_cod_database_code 7229160
_shelxl_version_number 2014/6
_shelx_space_group_comment
;
The symmetry employed for this shelxl refinement is uniquely defined
by the following loop, which should always be used as a source of
symmetry information in preference to the above space-group names.
They are only intended as comments.
;
_shelx_estimated_absorpt_t_max 40.0205
_shelx_estimated_absorpt_t_min 3.098
_olex2_refinement_description
;
1. Twinned data refinement
 Scales: 0.903(2) 0.097(2)
2. Fixed Uiso
 At 1.2 times of:
  All C(H) groups, All N(H) groups, All N(H,H) groups, All O(H,H) groups
 At 1.5 times of:
  All C(H,H,H) groups
3.a Aromatic/amide H refined with riding coordinates:
 N1A(H1AA), N2A(H2AA), C3A(H3AA), C8A(H8AA), N1B(H1BA), N2B(H2BA), C3B(H3BA),
 C8B(H8BA)
3.b Idealised Me refined as rotating group:
 C5A(H5AA,H5AB,H5AC), C5B(H5BA,H5BB,H5BC)
;
_olex2_submission_special_instructions 'No special instructions were received'

loop_
_space_group_symop_operation_xyz
'x, y, z'
'-x, -y, -z'

loop_
_atom_site_label
_atom_site_type_symbol
_atom_site_fract_x
_atom_site_fract_y
_atom_site_fract_z
_atom_site_U_iso_or_equiv
_atom_site_adp_type
_atom_site_occupancy
_atom_site_site_symmetry_order
_atom_site_calc_flag
_atom_site_refinement_flags_posn
C1A C 0.4408(2) 0.25447(13) 0.15126(10) 0.0116(3) Uani 1 1 d .
O1A O 0.41018(18) 0.16811(9) 0.08664(7) 0.0166(3) Uani 1 1 d .
N1A N 0.4942(2) 0.24497(10) 0.24192(9) 0.0111(3) Uani 1 1 d .
H1AA H 0.4990 0.1767 0.2502 0.013 Uiso 1 1 calc R
C2A C 0.5400(2) 0.33259(13) 0.31941(10) 0.0113(3) Uani 1 1 d .
O2A O 0.59237(17) 0.31656(9) 0.39787(7) 0.0143(3) Uani 1 1 d .
N2A N 0.5271(2) 0.43692(10) 0.30544(9) 0.0123(3) Uani 1 1 d .
H2AA H 0.5551 0.4957 0.3535 0.015 Uiso 1 1 calc R
C3A C 0.4711(2) 0.45328(12) 0.21766(11) 0.0122(3) Uani 1 1 d .
H3AA H 0.4626 0.5280 0.2114 0.015 Uiso 1 1 calc R
C4A C 0.4279(2) 0.36747(13) 0.14056(10) 0.0121(3) Uani 1 1 d .
C5A C 0.3733(3) 0.38413(13) 0.04422(11) 0.0165(3) Uani 1 1 d .
H5AA H 0.3575 0.4643 0.0487 0.025 Uiso 1 1 calc GR
H5AB H 0.2480 0.3425 0.0157 0.025 Uiso 1 1 calc GR
H5AC H 0.4786 0.3565 0.0054 0.025 Uiso 1 1 calc GR
N3A N 0.9272(2) 0.59217(11) 0.62895(9) 0.0126(3) Uani 1 1 d .
C6A C 0.9160(2) 0.49077(12) 0.64707(10) 0.0116(3) Uani 1 1 d .
N4A N 0.8466(2) 0.40353(11) 0.57549(9) 0.0173(3) Uani 1 1 d .
H4AA H 0.810(3) 0.4129(17) 0.5180(16) 0.021 Uiso 1 1 d R
H4AB H 0.843(3) 0.3332(19) 0.5839(15) 0.021 Uiso 1 1 d R
N5A N 0.9663(2) 0.46779(10) 0.73119(9) 0.0109(3) Uani 1 1 d .
C7A C 1.0349(2) 0.55621(12) 0.80288(10) 0.0109(3) Uani 1 1 d .
N6A N 1.0880(2) 0.53197(11) 0.88700(9) 0.0143(3) Uani 1 1 d .
H6AA H 1.034(3) 0.4687(18) 0.8954(14) 0.017 Uiso 1 1 d R
H6AB H 1.119(3) 0.5865(18) 0.9373(15) 0.017 Uiso 1 1 d R
C8A C 1.0552(2) 0.66440(12) 0.79212(10) 0.0124(3) Uani 1 1 d .
H8AA H 1.1063 0.7255 0.8429 0.015 Uiso 1 1 calc R
C9A C 0.9962(2) 0.67862(12) 0.70234(11) 0.0118(3) Uani 1 1 d .
N7A N 1.0005(2) 0.78231(11) 0.68570(10) 0.0159(3) Uani 1 1 d .
H7AA H 0.973(3) 0.7832(17) 0.6252(16) 0.019 Uiso 1 1 d R
H7AB H 1.085(4) 0.8280(18) 0.7199(15) 0.019 Uiso 1 1 d R
C1B C 0.8549(2) 0.24371(13) 0.85215(10) 0.0111(3) Uani 1 1 d .
O1B O 0.86543(18) 0.33108(9) 0.91610(7) 0.0164(3) Uani 1 1 d .
N1B N 0.8489(2) 0.25114(10) 0.76024(9) 0.0110(3) Uani 1 1 d .
H1BA H 0.8474 0.3188 0.7508 0.013 Uiso 1 1 calc R
C2B C 0.8451(2) 0.16204(12) 0.68309(10) 0.0112(3) Uani 1 1 d .
O2B O 0.84147(18) 0.17592(9) 0.60319(7) 0.0145(3) Uani 1 1 d .
N2B N 0.8460(2) 0.05857(10) 0.69971(9) 0.0120(3) Uani 1 1 d .
H2BA H 0.8464 -0.0011 0.6523 0.014 Uiso 1 1 calc R
C3B C 0.8463(2) 0.04449(12) 0.78891(11) 0.0115(3) Uani 1 1 d .
H3BA H 0.8444 -0.0296 0.7968 0.014 Uiso 1 1 calc R
C4B C 0.8493(2) 0.13152(13) 0.86500(10) 0.0116(3) Uani 1 1 d .
C5B C 0.8540(3) 0.11732(13) 0.96274(11) 0.0160(3) Uani 1 1 d .
H5BA H 0.8390 0.0373 0.9601 0.024 Uiso 1 1 calc GR
H5BB H 0.7449 0.1576 0.9924 0.024 Uiso 1 1 calc GR
H5BC H 0.9812 0.1478 0.9994 0.024 Uiso 1 1 calc GR
N3B N 0.6400(2) -0.09893(11) 0.36794(9) 0.0125(3) Uani 1 1 d .
C6B C 0.6140(2) 0.00242(12) 0.35080(10) 0.0112(3) Uani 1 1 d .
N4B N 0.5794(2) 0.08789(11) 0.42355(9) 0.0157(3) Uani 1 1 d .
H4BA H 0.616(3) 0.0831(17) 0.4824(16) 0.019 Uiso 1 1 d R
H4BB H 0.585(3) 0.1584(18) 0.4182(15) 0.019 Uiso 1 1 d R
N5B N 0.6149(2) 0.02732(10) 0.26730(9) 0.0112(3) Uani 1 1 d .
C7B C 0.6438(2) -0.05952(12) 0.19409(10) 0.0104(3) Uani 1 1 d .
N6B N 0.6467(2) -0.03376(11) 0.11048(9) 0.0143(3) Uani 1 1 d .
H6BA H 0.592(3) 0.0310(18) 0.1071(14) 0.017 Uiso 1 1 d R
H6BB H 0.643(3) -0.0883(18) 0.0592(15) 0.017 Uiso 1 1 d R
C8B C 0.6734(2) -0.16796(12) 0.20366(10) 0.0122(3) Uani 1 1 d .
H8BA H 0.6946 -0.2282 0.1519 0.015 Uiso 1 1 calc R
C9B C 0.6703(2) -0.18363(12) 0.29348(11) 0.0110(3) Uani 1 1 d .
N7B N 0.6935(2) -0.28678(11) 0.30986(10) 0.0156(3) Uani 1 1 d .
H7BA H 0.706(3) -0.2857(17) 0.3731(15) 0.019 Uiso 1 1 d R
H7BB H 0.751(3) -0.3361(18) 0.2718(15) 0.019 Uiso 1 1 d R
O3A O 0.66660(19) 0.60951(9) 0.46616(8) 0.0152(3) Uani 1 1 d .
H3AB H 0.764(4) 0.6096(18) 0.5055(16) 0.018 Uiso 1 1 d R
H3AC H 0.571(3) 0.6317(17) 0.4980(16) 0.018 Uiso 1 1 d R
O3B O 0.8931(2) -0.10791(9) 0.53365(8) 0.0161(3) Uani 1 1 d .
H3BC H 0.995(4) -0.1078(17) 0.5052(16) 0.019 Uiso 1 1 d R
H3BB H 0.798(4) -0.1153(18) 0.4909(17) 0.019 Uiso 1 1 d R

loop_
_atom_site_aniso_label
_atom_site_aniso_U_11
_atom_site_aniso_U_22
_atom_site_aniso_U_33
_atom_site_aniso_U_23
_atom_site_aniso_U_13
_atom_site_aniso_U_12
C1A 0.0092(8) 0.0146(7) 0.0082(7) -0.0023(5) 0.0016(5) 0.0005(5)
O1A 0.0246(7) 0.0131(5) 0.0085(5) -0.0030(4) -0.0002(5) 0.0020(4)
N1A 0.0151(7) 0.0093(6) 0.0071(6) -0.0013(5) 0.0018(5) 0.0008(5)
C2A 0.0088(8) 0.0139(7) 0.0086(7) -0.0023(5) 0.0022(5) 0.0012(5)
O2A 0.0192(6) 0.0142(5) 0.0070(5) -0.0014(4) 0.0012(4) 0.0016(4)
N2A 0.0157(7) 0.0094(6) 0.0087(6) -0.0034(5) 0.0018(5) 0.0004(5)
C3A 0.0108(8) 0.0124(7) 0.0129(7) 0.0014(6) 0.0030(6) 0.0018(5)
C4A 0.0093(8) 0.0154(7) 0.0105(7) 0.0009(6) 0.0020(5) 0.0018(5)
C5A 0.0196(9) 0.0170(7) 0.0122(7) 0.0032(6) 0.0007(6) 0.0019(6)
N3A 0.0132(7) 0.0121(6) 0.0115(6) 0.0013(5) 0.0015(5) 0.0010(5)
C6A 0.0110(8) 0.0132(7) 0.0098(7) 0.0011(5) 0.0018(5) 0.0014(5)
N4A 0.0280(9) 0.0126(7) 0.0084(6) -0.0003(5) -0.0025(6) -0.0016(5)
N5A 0.0138(7) 0.0102(6) 0.0073(6) -0.0008(5) 0.0022(5) 0.0017(5)
C7A 0.0092(8) 0.0143(7) 0.0075(7) -0.0009(5) 0.0027(5) 0.0025(5)
N6A 0.0215(8) 0.0128(6) 0.0064(6) -0.0005(5) 0.0000(5) -0.0015(5)
C8A 0.0124(8) 0.0120(7) 0.0096(7) -0.0027(5) 0.0011(6) 0.0004(5)
C9A 0.0092(8) 0.0127(7) 0.0128(7) 0.0006(6) 0.0038(6) 0.0032(5)
N7A 0.0184(8) 0.0113(6) 0.0166(7) 0.0015(5) 0.0008(6) 0.0004(5)
C1B 0.0079(8) 0.0151(7) 0.0081(7) -0.0009(5) 0.0011(5) 0.0000(5)
O1B 0.0255(7) 0.0122(5) 0.0085(5) -0.0035(4) 0.0037(4) -0.0006(4)
N1B 0.0149(7) 0.0092(6) 0.0070(6) -0.0015(5) 0.0016(5) 0.0003(5)
C2B 0.0093(8) 0.0131(7) 0.0086(7) -0.0018(5) 0.0010(5) 0.0006(5)
O2B 0.0209(6) 0.0148(5) 0.0059(5) -0.0012(4) 0.0025(4) 0.0014(4)
N2B 0.0146(7) 0.0099(6) 0.0085(6) -0.0032(5) 0.0018(5) 0.0007(5)
C3B 0.0079(8) 0.0132(7) 0.0121(7) 0.0012(5) 0.0014(5) 0.0002(5)
C4B 0.0086(8) 0.0153(7) 0.0095(7) 0.0007(6) 0.0008(5) 0.0000(5)
C5B 0.0204(9) 0.0170(7) 0.0105(7) 0.0027(6) 0.0040(6) 0.0011(6)
N3B 0.0124(7) 0.0140(6) 0.0103(6) 0.0012(5) 0.0022(5) 0.0010(5)
C6B 0.0096(8) 0.0138(7) 0.0086(7) 0.0003(5) -0.0001(5) -0.0009(5)
N4B 0.0253(8) 0.0132(6) 0.0064(6) -0.0014(5) 0.0021(5) 0.0031(5)
N5B 0.0134(7) 0.0110(6) 0.0072(6) -0.0010(5) 0.0011(5) 0.0007(5)
C7B 0.0071(8) 0.0136(7) 0.0081(7) -0.0012(5) -0.0001(5) -0.0020(5)
N6B 0.0215(8) 0.0132(6) 0.0071(6) -0.0002(5) 0.0035(5) 0.0036(5)
C8B 0.0122(8) 0.0132(7) 0.0089(7) -0.0021(5) 0.0023(6) 0.0005(5)
C9B 0.0066(7) 0.0121(7) 0.0124(7) 0.0003(5) -0.0001(5) -0.0011(5)
N7B 0.0205(8) 0.0116(6) 0.0145(7) 0.0012(5) 0.0052(5) 0.0030(5)
O3A 0.0173(7) 0.0173(6) 0.0087(5) -0.0010(4) 0.0020(5) 0.0026(4)
O3B 0.0186(7) 0.0187(6) 0.0093(5) 0.0001(4) 0.0028(5) 0.0031(4)

loop_
_atom_type_symbol
_atom_type_description
_atom_type_scat_dispersion_real
_atom_type_scat_dispersion_imag
_atom_type_scat_source
C C 0.0181 0.0091 'International Tables Vol C Tables 4.2.6.8 and 6.1.1.4'
H H 0.0000 0.0000 'International Tables Vol C Tables 4.2.6.8 and 6.1.1.4'
N N 0.0311 0.0180 'International Tables Vol C Tables 4.2.6.8 and 6.1.1.4'
O O 0.0492 0.0322 'International Tables Vol C Tables 4.2.6.8 and 6.1.1.4'

loop_
_geom_angle_atom_site_label_1
_geom_angle_atom_site_label_2
_geom_angle_atom_site_label_3
_geom_angle
O1A C1A N1A 119.03(13)
O1A C1A C4A 125.09(14)
N1A C1A C4A 115.88(13)
C1A N1A H1AA 117.2
C2A N1A C1A 125.52(13)
C2A N1A H1AA 117.2
O2A C2A N1A 121.40(14)
O2A C2A N2A 122.36(13)
N2A C2A N1A 116.23(13)
C2A N2A H2AA 119.2
C2A N2A C3A 121.66(13)
C3A N2A H2AA 119.2
N2A C3A H3AA 118.7
C4A C3A N2A 122.61(13)
C4A C3A H3AA 118.7
C1A C4A C5A 118.79(13)
C3A C4A C1A 118.07(14)
C3A C4A C5A 123.12(14)
C4A C5A H5AA 109.5
C4A C5A H5AB 109.5
C4A C5A H5AC 109.5
H5AA C5A H5AB 109.5
H5AA C5A H5AC 109.5
H5AB C5A H5AC 109.5
C6A N3A C9A 116.02(13)
N3A C6A N5A 126.43(14)
N4A C6A N3A 117.23(13)
N4A C6A N5A 116.34(13)
C6A N4A H4AA 121.0(14)
C6A N4A H4AB 120.1(14)
H4AA N4A H4AB 118.9(19)
C7A N5A C6A 115.89(12)
N5A C7A N6A 115.47(13)
N5A C7A C8A 122.68(13)
N6A C7A C8A 121.83(14)
C7A N6A H6AA 117.3(13)
C7A N6A H6AB 119.6(13)
H6AA N6A H6AB 116.2(19)
C7A C8A H8AA 121.7
C7A C8A C9A 116.51(13)
C9A C8A H8AA 121.7
N3A C9A C8A 122.45(13)
N3A C9A N7A 116.52(14)
N7A C9A C8A 121.00(14)
C9A N7A H7AA 115.2(13)
C9A N7A H7AB 115.7(14)
H7AA N7A H7AB 119(2)
O1B C1B N1B 119.11(13)
O1B C1B C4B 124.96(14)
N1B C1B C4B 115.92(13)
C1B N1B H1BA 117.3
C2B N1B C1B 125.50(13)
C2B N1B H1BA 117.3
O2B C2B N1B 121.51(13)
O2B C2B N2B 122.53(13)
N2B C2B N1B 115.96(13)
C2B N2B H2BA 119.1
C2B N2B C3B 121.80(12)
C3B N2B H2BA 119.1
N2B C3B H3BA 118.7
C4B C3B N2B 122.59(13)
C4B C3B H3BA 118.7
C1B C4B C5B 118.73(13)
C3B C4B C1B 118.17(13)
C3B C4B C5B 123.07(13)
C4B C5B H5BA 109.5
C4B C5B H5BB 109.5
C4B C5B H5BC 109.5
H5BA C5B H5BB 109.5
H5BA C5B H5BC 109.5
H5BB C5B H5BC 109.5
C6B N3B C9B 115.88(13)
N3B C6B N4B 117.04(13)
N3B C6B N5B 126.66(13)
N4B C6B N5B 116.28(13)
C6B N4B H4BA 119.7(13)
C6B N4B H4BB 119.7(14)
H4BA N4B H4BB 112.7(19)
C7B N5B C6B 115.95(12)
N5B C7B N6B 115.70(13)
N5B C7B C8B 122.40(13)
N6B C7B C8B 121.89(13)
C7B N6B H6BA 114.9(13)
C7B N6B H6BB 119.2(13)
H6BA N6B H6BB 118.9(18)
C7B C8B H8BA 121.7
C7B C8B C9B 116.60(13)
C9B C8B H8BA 121.7
N3B C9B C8B 122.52(13)
N3B C9B N7B 116.28(13)
N7B C9B C8B 121.19(13)
C9B N7B H7BA 113.7(13)
C9B N7B H7BB 118.7(14)
H7BA N7B H7BB 120.0(18)
H3AB O3A H3AC 105(2)
H3BC O3B H3BB 103(2)

loop_
_geom_bond_atom_site_label_1
_geom_bond_atom_site_label_2
_geom_bond_distance
C1A O1A 1.2361(19)
C1A N1A 1.3884(19)
C1A C4A 1.443(2)
N1A H1AA 0.8800
N1A C2A 1.3663(19)
C2A O2A 1.2436(19)
C2A N2A 1.3551(19)
N2A H2AA 0.8800
N2A C3A 1.3808(19)
C3A H3AA 0.9500
C3A C4A 1.348(2)
C4A C5A 1.502(2)
C5A H5AA 0.9800
C5A H5AB 0.9800
C5A H5AC 0.9800
N3A C6A 1.3465(19)
N3A C9A 1.350(2)
C6A N4A 1.342(2)
C6A N5A 1.3572(19)
N4A H4AA 0.90(2)
N4A H4AB 0.91(2)
N5A C7A 1.3501(19)
C7A N6A 1.3671(19)
C7A C8A 1.390(2)
N6A H6AA 0.90(2)
N6A H6AB 0.87(2)
C8A H8AA 0.9500
C8A C9A 1.402(2)
C9A N7A 1.362(2)
N7A H7AA 0.90(2)
N7A H7AB 0.83(2)
C1B O1B 1.2372(19)
C1B N1B 1.3886(19)
C1B C4B 1.443(2)
N1B H1BA 0.8800
N1B C2B 1.3691(19)
C2B O2B 1.2401(19)
C2B N2B 1.3586(19)
N2B H2BA 0.8800
N2B C3B 1.3804(19)
C3B H3BA 0.9500
C3B C4B 1.345(2)
C4B C5B 1.504(2)
C5B H5BA 0.9800
C5B H5BB 0.9800
C5B H5BC 0.9800
N3B C6B 1.3455(19)
N3B C9B 1.3518(19)
C6B N4B 1.349(2)
C6B N5B 1.3531(18)
N4B H4BA 0.90(2)
N4B H4BB 0.89(2)
N5B C7B 1.3530(19)
C7B N6B 1.3613(19)
C7B C8B 1.393(2)
N6B H6BA 0.89(2)
N6B H6BB 0.88(2)
C8B H8BA 0.9500
C8B C9B 1.400(2)
C9B N7B 1.3606(19)
N7B H7BA 0.93(2)
N7B H7BB 0.85(2)
O3A H3AB 0.83(2)
O3A H3AC 0.86(2)
O3B H3BC 0.85(3)
O3B H3BB 0.84(2)

loop_
_geom_hbond_atom_site_label_D
_geom_hbond_atom_site_label_H
_geom_hbond_atom_site_label_A
_geom_hbond_distance_DH
_geom_hbond_distance_HA
_geom_hbond_distance_DA
_geom_hbond_angle_DHA
_geom_hbond_site_symmetry_A
N1A H1AA N5B 0.88 2.07 2.9125(18) 159.8 .
N2A H2AA O3A 0.88 1.96 2.8240(17) 168.1 .
N4A H4AA O2A 0.90(2) 2.25(2) 2.9239(17) 132.0(18) .
N4A H4AB O2B 0.91(2) 2.03(2) 2.9362(17) 179(2) .
N6A H6AA O1B 0.90(2) 2.14(2) 3.0363(18) 171.5(19) .
N6A H6AB O1B 0.87(2) 2.15(2) 2.9632(17) 155.6(18) 2_767
N7A H7AA O3B 0.90(2) 2.17(2) 2.9418(18) 143.3(18) 1_565
N1B H1BA N5A 0.88 2.10 2.9279(18) 156.8 .
N2B H2BA O3B 0.88 1.98 2.8336(16) 164.5 .
N4B H4BA O2B 0.90(2) 2.27(2) 2.9734(17) 135.0(18) .
N4B H4BB O2A 0.89(2) 2.05(2) 2.9393(17) 177(2) .
N6B H6BA O1A 0.89(2) 2.16(2) 3.0443(17) 169.0(19) .
N6B H6BB O1A 0.88(2) 2.13(2) 2.9556(17) 157.4(18) 2_655
N7B H7BA O3A 0.93(2) 2.15(2) 2.9446(17) 142.0(17) 1_545
N7B H7BB N5A 0.85(2) 2.52(2) 3.2245(18) 141.1(18) 2_756
O3A H3AB N3A 0.83(2) 2.09(2) 2.8788(18) 159(2) .
O3A H3AC O2A 0.86(2) 1.99(2) 2.8161(16) 164(2) 2_666
O3B H3BC O2B 0.85(3) 2.07(2) 2.8471(16) 152(2) 2_756
O3B H3BB N3B 0.84(2) 2.06(2) 2.8586(18) 158(2) .

loop_
_geom_torsion_atom_site_label_1
_geom_torsion_atom_site_label_2
_geom_torsion_atom_site_label_3
_geom_torsion_atom_site_label_4
_geom_torsion
C1A N1A C2A O2A -177.78(14)
C1A N1A C2A N2A 1.5(2)
O1A C1A N1A C2A 177.30(15)
O1A C1A C4A C3A -178.17(15)
O1A C1A C4A C5A 0.0(2)
N1A C1A C4A C3A 1.0(2)
N1A C1A C4A C5A 179.26(13)
N1A C2A N2A C3A -0.1(2)
C2A N2A C3A C4A -0.7(2)
O2A C2A N2A C3A 179.18(15)
N2A C3A C4A C1A 0.2(2)
N2A C3A C4A C5A -177.94(14)
C4A C1A N1A C2A -2.0(2)
N3A C6A N5A C7A -0.3(2)
C6A N3A C9A C8A 0.7(2)
C6A N3A C9A N7A -177.42(14)
C6A N5A C7A N6A -179.05(13)
C6A N5A C7A C8A -0.5(2)
N4A C6A N5A C7A -179.62(14)
N5A C7A C8A C9A 1.4(2)
C7A C8A C9A N3A -1.5(2)
C7A C8A C9A N7A 176.58(14)
N6A C7A C8A C9A 179.79(14)
C9A N3A C6A N4A 179.52(15)
C9A N3A C6A N5A 0.2(2)
C1B N1B C2B O2B -179.40(14)
C1B N1B C2B N2B 0.5(2)
O1B C1B N1B C2B 177.29(15)
O1B C1B C4B C3B -177.20(15)
O1B C1B C4B C5B 0.7(2)
N1B C1B C4B C3B 2.4(2)
N1B C1B C4B C5B -179.63(13)
N1B C2B N2B C3B 1.4(2)
C2B N2B C3B C4B -1.2(2)
O2B C2B N2B C3B -178.75(14)
N2B C3B C4B C1B -0.8(2)
N2B C3B C4B C5B -178.66(14)
C4B C1B N1B C2B -2.4(2)
N3B C6B N5B C7B 0.4(2)
C6B N3B C9B C8B -0.4(2)
C6B N3B C9B N7B -178.98(14)
C6B N5B C7B N6B -179.32(13)
C6B N5B C7B C8B -0.8(2)
N4B C6B N5B C7B -178.11(14)
N5B C7B C8B C9B 0.5(2)
C7B C8B C9B N3B 0.1(2)
C7B C8B C9B N7B 178.61(14)
N6B C7B C8B C9B 178.99(14)
C9B N3B C6B N4B 178.66(14)
C9B N3B C6B N5B 0.1(2)

loop_
_twin_individual_id
_twin_individual_mass_fraction_refined
1 0.903(2)
2 0.097(2)
